data_4025151
loop_
_publ_author_name
'Rahul Bhattacharya'
'Manoj K. Kesharwani'
'Chinmoy Manna'
'Bishwajit Ganguly'
'Cheravakattu G. Suresh'
'Tanmaya Pathak'

_publ_contact_author_address 'Chemistry Department, Indian Institute of Technology, Kharagpur 721302, India '
_publ_contact_author_email tpathak@chem.iitkgp.ernet.in
_publ_contact_author_name T.Pathak
_publ_section_title
;
 An Experimental and Theoretical Study on the Remarkable Influence of
 Protecting Groups on the Selectivity of Addition of Amines to Vinyl
 Sulfone-Modified Hex-2-enopyranosides
;
_journal_name_full 'Journal of Organic Chemistry'
_journal_page_first 303
_journal_page_last 314
_journal_paper_doi 10.1021/jo902046g
_journal_volume 75
_journal_year 2010
_chemical_formula_moiety 'C37 H40 N O6.50 S'
_chemical_formula_sum 'C37 H40 N O6.5 S'
_chemical_formula_weight 634.76
_chemical_name_systematic
; 
 ? 
;
_space_group_IT_number 4
_symmetry_cell_setting monoclinic
_symmetry_space_group_name_Hall 'P 2yb'
_symmetry_space_group_name_H-M 'P 1 21 1'
_atom_sites_solution_hydrogens geom
_atom_sites_solution_primary direct
_atom_sites_solution_secondary difmap
_audit_creation_method SHELXL-97
_cell_angle_alpha 90.00
_cell_angle_beta 94.826(2)
_cell_angle_gamma 90.00
_cell_formula_units_Z 2
_cell_length_a 9.7992(4)
_cell_length_b 10.4914(5)
_cell_length_c 18.5776(9)
_cell_measurement_reflns_used 790
_cell_measurement_temperature 295(2)
_cell_measurement_theta_max 21.52
_cell_measurement_theta_min 2.23
_cell_volume 1903.14(15)
_computing_cell_refinement SMART
_computing_data_collection 'SMART (Bruker, 2000)'
_computing_data_reduction 'SAINT-Plus (Bruker, 2000)'
_computing_molecular_graphics SHELXTL
_computing_publication_material SHELXTL
_computing_structure_refinement 'SHELXL-97 (Sheldrick, 1997)'
_computing_structure_solution 'SHELXS-97 (Sheldrick, 1990)'
_diffrn_ambient_temperature 295(2)
_diffrn_measured_fraction_theta_full 0.993
_diffrn_measured_fraction_theta_max 0.993
_diffrn_measurement_device_type 'Bruker SMART APEX'
_diffrn_measurement_method '\w scans'
_diffrn_radiation_monochromator graphite
_diffrn_radiation_source 'fine-focus sealed tube'
_diffrn_radiation_type MoK\a
_diffrn_radiation_wavelength 0.71073
_diffrn_reflns_av_R_equivalents 0.0288
_diffrn_reflns_av_sigmaI/netI 0.0395
_diffrn_reflns_limit_h_max 10
_diffrn_reflns_limit_h_min -9
_diffrn_reflns_limit_k_max 11
_diffrn_reflns_limit_k_min -11
_diffrn_reflns_limit_l_max 16
_diffrn_reflns_limit_l_min -20
_diffrn_reflns_number 7624
_diffrn_reflns_theta_full 23.28
_diffrn_reflns_theta_max 23.28
_diffrn_reflns_theta_min 2.09
_diffrn_standards_decay_% <1
_diffrn_standards_interval_count n/a
_diffrn_standards_number n/a
_exptl_absorpt_coefficient_mu 0.128
_exptl_absorpt_correction_T_max 1.0
_exptl_absorpt_correction_T_min 0.0136
_exptl_absorpt_correction_type sphere
_exptl_absorpt_process_details 'SADABS  (Bruker-AXS, 2003)'
_exptl_crystal_colour colourless
_exptl_crystal_density_diffrn 1.108
_exptl_crystal_density_method 'not measured'
_exptl_crystal_description block
_exptl_crystal_F_000 674
_exptl_crystal_size_max 0.50
_exptl_crystal_size_mid 0.30
_exptl_crystal_size_min 0.22
_refine_diff_density_max 0.494
_refine_diff_density_min -0.246
_refine_diff_density_rms 0.081
_refine_ls_abs_structure_details 'Flack H D (1983), Acta Cryst. A39, 876-881'
_refine_ls_abs_structure_Flack 0.18(13)
_refine_ls_extinction_method none
_refine_ls_goodness_of_fit_ref 1.034
_refine_ls_hydrogen_treatment fixed
_refine_ls_matrix_type full
_refine_ls_number_parameters 414
_refine_ls_number_reflns 5069
_refine_ls_number_restraints 1
_refine_ls_restrained_S_all 1.034
_refine_ls_R_factor_all 0.0757
_refine_ls_R_factor_gt 0.0663
_refine_ls_shift/su_max 0.002
_refine_ls_shift/su_mean 0.000
_refine_ls_structure_factor_coef Fsqd
_refine_ls_weighting_details 'calc w=1/[\s^2^(Fo^2^)+(0.1345P)^2^+0.0000P] where P=(Fo^2^+2Fc^2^)/3'
_refine_ls_weighting_scheme calc
_refine_ls_wR_factor_gt 0.1848
_refine_ls_wR_factor_ref 0.1920
_reflns_number_gt 4028
_reflns_number_total 5069
_reflns_threshold_expression >2sigma(I)
_cod_data_source_file jo902046g_si_002.cif
_cod_data_source_block s04a_t
_cod_depositor_comments
;
The following automatic conversions were performed:
data name '_publ_contact-author_address' replaced with
'_publ_contact_author_address' as specified in the replacement file
'/home/antanas/src/cod-tools/trunk/data/replacement-values/replacement_tags.lst'.

Automatic conversion script
Id: cif_correct_tags 4998 2017-03-02 13:24:31Z antanas 
;
_cod_original_cell_volume 1903.1(2)
_cod_original_sg_symbol_Hall 'P 21'
_cod_original_sg_symbol_H-M 'P 21'
_cod_original_formula_sum 'C37 H40 N O6.50 S'
_cod_database_code 4025151

loop_
_symmetry_equiv_pos_as_xyz
'x, y, z'
'-x, y+1/2, -z'

loop_
_atom_site_label
_atom_site_type_symbol
_atom_site_fract_x
_atom_site_fract_y
_atom_site_fract_z
_atom_site_U_iso_or_equiv
_atom_site_adp_type
_atom_site_occupancy
_atom_site_symmetry_multiplicity
_atom_site_calc_flag
_atom_site_refinement_flags
_atom_site_disorder_assembly
_atom_site_disorder_group
S1 S 0.21580(12) 0.92229(14) 0.37097(6) 0.0767(4) Uani 1 1 d . . .
O2 O 0.1602(4) 0.8477(4) 0.42596(18) 0.0933(11) Uani 1 1 d . . .
O3 O 0.3624(3) 0.9375(5) 0.3752(2) 0.1095(14) Uani 1 1 d . . .
O5 O 0.0875(3) 0.6264(3) 0.20511(17) 0.0670(8) Uani 1 1 d . . .
C1 C -0.0079(4) 0.7264(5) 0.2124(2) 0.0645(11) Uani 1 1 d . . .
H1 H -0.0992 0.6883 0.2130 0.077 Uiso 1 1 calc R . .
O1 O -0.0125(3) 0.8133(3) 0.15589(16) 0.0741(9) Uani 1 1 d . . .
C7 C -0.0596(7) 0.7624(6) 0.0884(3) 0.105(2) Uani 1 1 d . . .
H7A H 0.0025 0.6974 0.0751 0.158 Uiso 1 1 calc R . .
H7B H -0.0646 0.8288 0.0527 0.158 Uiso 1 1 calc R . .
H7C H -0.1490 0.7261 0.0912 0.158 Uiso 1 1 calc R . .
C2 C 0.0217(4) 0.7994(4) 0.2818(2) 0.0618(11) Uani 1 1 d . . .
H2 H 0.0193 0.7385 0.3216 0.074 Uiso 1 1 calc R . .
C3 C 0.1656(4) 0.8509(4) 0.2836(2) 0.0603(10) Uani 1 1 d . . .
H3 H 0.1682 0.9168 0.2464 0.072 Uiso 1 1 calc R . .
C4 C 0.2709(4) 0.7470(5) 0.2691(2) 0.0644(11) Uani 1 1 d . . .
H4 H 0.2822 0.6888 0.3103 0.077 Uiso 1 1 calc R . .
O4 O 0.3986(3) 0.7992(4) 0.2558(2) 0.0935(12) Uani 1 1 d . . .
H4A H 0.4173 0.8578 0.2841 0.140 Uiso 1 1 calc R . .
C5 C 0.2241(4) 0.6739(4) 0.2018(2) 0.0591(10) Uani 1 1 d . . .
H5 H 0.2258 0.7306 0.1601 0.071 Uiso 1 1 calc R . .
C6 C 0.3152(5) 0.5620(5) 0.1913(2) 0.0709(12) Uani 1 1 d . . .
H6A H 0.4087 0.5819 0.2093 0.085 Uiso 1 1 calc R . .
H6B H 0.2850 0.4892 0.2179 0.085 Uiso 1 1 calc R . .
O6 O 0.3094(3) 0.5332(3) 0.11693(16) 0.0655(8) Uani 1 1 d . . .
C8 C 0.3661(4) 0.4131(5) 0.0971(2) 0.0628(10) Uani 1 1 d . . .
C9 C 0.5059(5) 0.3943(5) 0.1371(3) 0.0758(14) Uani 1 1 d . . .
C10 C 0.5241(7) 0.3321(7) 0.2006(3) 0.1025(19) Uani 1 1 d . . .
H10 H 0.4493 0.2933 0.2192 0.123 Uiso 1 1 calc R . .
C11 C 0.6511(11) 0.3246(11) 0.2387(4) 0.146(4) Uani 1 1 d . . .
H11 H 0.6614 0.2808 0.2824 0.175 Uiso 1 1 calc R . .
C12 C 0.7612(12) 0.3813(12) 0.2123(7) 0.166(5) Uani 1 1 d . . .
H12 H 0.8470 0.3749 0.2377 0.199 Uiso 1 1 calc R . .
C13 C 0.7481(7) 0.4439(9) 0.1524(6) 0.134(3) Uani 1 1 d . . .
H13 H 0.8245 0.4823 0.1351 0.161 Uiso 1 1 calc R . .
C14 C 0.6189(6) 0.4549(6) 0.1125(4) 0.1008(19) Uani 1 1 d . . .
H14 H 0.6099 0.5024 0.0702 0.121 Uiso 1 1 calc R . .
C15 C 0.3797(4) 0.4249(5) 0.0148(2) 0.0615(10) Uani 1 1 d . . .
C16 C 0.4497(5) 0.3330(6) -0.0207(3) 0.0793(13) Uani 1 1 d . . .
H16 H 0.4893 0.2648 0.0053 0.095 Uiso 1 1 calc R . .
C17 C 0.4616(6) 0.3407(8) -0.0931(3) 0.0984(18) Uani 1 1 d . . .
H17 H 0.5077 0.2772 -0.1162 0.118 Uiso 1 1 calc R . .
C18 C 0.4065(6) 0.4405(7) -0.1313(3) 0.0958(18) Uani 1 1 d . . .
H18 H 0.4176 0.4468 -0.1804 0.115 Uiso 1 1 calc R . .
C19 C 0.3333(6) 0.5337(7) -0.0978(3) 0.0898(15) Uani 1 1 d . . .
H19 H 0.2944 0.6018 -0.1243 0.108 Uiso 1 1 calc R . .
C20 C 0.3192(5) 0.5238(5) -0.0248(3) 0.0740(13) Uani 1 1 d . . .
H20 H 0.2684 0.5844 -0.0022 0.089 Uiso 1 1 calc R . .
C21 C 0.2654(5) 0.3044(5) 0.1072(2) 0.0658(11) Uani 1 1 d . . .
C22 C 0.3054(6) 0.1773(5) 0.1062(3) 0.0859(15) Uani 1 1 d . . .
H22 H 0.3975 0.1577 0.1036 0.103 Uiso 1 1 calc R . .
C23 C 0.2104(7) 0.0784(6) 0.1089(4) 0.1046(19) Uani 1 1 d . . .
H23 H 0.2385 -0.0062 0.1085 0.126 Uiso 1 1 calc R . .
C24 C 0.0739(7) 0.1090(7) 0.1123(4) 0.107(2) Uani 1 1 d . . .
H24 H 0.0090 0.0445 0.1139 0.129 Uiso 1 1 calc R . .
C25 C 0.0336(6) 0.2340(6) 0.1133(3) 0.0930(16) Uani 1 1 d . . .
H25 H -0.0587 0.2533 0.1157 0.112 Uiso 1 1 calc R . .
C26 C 0.1259(5) 0.3303(5) 0.1108(3) 0.0755(13) Uani 1 1 d . . .
H26 H 0.0961 0.4144 0.1116 0.091 Uiso 1 1 calc R . .
C27 C 0.1448(5) 1.0773(5) 0.3724(2) 0.0717(12) Uani 1 1 d . . .
C28 C 0.0613(6) 1.1109(7) 0.4241(3) 0.0956(18) Uani 1 1 d . . .
H28 H 0.0365 1.0503 0.4571 0.115 Uiso 1 1 calc R . .
C29 C 0.0132(7) 1.2327(7) 0.4281(3) 0.1025(19) Uani 1 1 d . . .
H29 H -0.0421 1.2539 0.4646 0.123 Uiso 1 1 calc R . .
C30 C 0.0452(7) 1.3256(6) 0.3790(3) 0.1017(19) Uani 1 1 d . . .
C31 C 0.1215(8) 1.2915(7) 0.3243(4) 0.118(2) Uani 1 1 d . . .
H31 H 0.1386 1.3505 0.2888 0.142 Uiso 1 1 calc R . .
C32 C 0.1746(8) 1.1672(7) 0.3213(4) 0.111(2) Uani 1 1 d . . .
H32 H 0.2299 1.1452 0.2849 0.134 Uiso 1 1 calc R . .
C33 C -0.0052(11) 1.4603(7) 0.3856(4) 0.146(3) Uani 1 1 d . . .
H33A H -0.0430 1.4897 0.3391 0.218 Uiso 1 1 calc R . .
H33B H 0.0698 1.5142 0.4027 0.218 Uiso 1 1 calc R . .
H33C H -0.0747 1.4628 0.4190 0.218 Uiso 1 1 calc R . .
N1 N -0.0749(4) 0.9007(4) 0.2942(2) 0.0730(10) Uani 1 1 d . . .
H1A H -0.0577 0.9778 0.2822 0.088 Uiso 1 1 calc R . .
C34 C -0.1993(7) 0.8712(7) 0.3267(5) 0.129(3) Uani 1 1 d . . .
C35 C -0.2786(7) 0.9970(8) 0.3320(5) 0.145(3) Uani 1 1 d . . .
H35A H -0.3681 0.9796 0.3471 0.218 Uiso 1 1 calc R . .
H35B H -0.2874 1.0379 0.2856 0.218 Uiso 1 1 calc R . .
H35C H -0.2298 1.0520 0.3665 0.218 Uiso 1 1 calc R . .
C36A C -0.1968(18) 0.8016(19) 0.3859(10) 0.135(5) Uiso 0.50 1 d P . .
C36B C -0.2589(19) 0.7507(18) 0.3337(10) 0.137(5) Uiso 0.50 1 d P . .
C40 C 0.516(3) 0.830(3) 0.5524(16) 0.237(12) Uiso 0.50 1 d P . .
H40A H 0.6015 0.7937 0.5404 0.356 Uiso 0.50 1 calc PR . .
H40B H 0.4486 0.8206 0.5124 0.356 Uiso 0.50 1 calc PR . .
H40C H 0.4862 0.7877 0.5939 0.356 Uiso 0.50 1 calc PR . .
C41 C 0.538(3) 0.974(3) 0.5695(16) 0.226(11) Uiso 0.50 1 d P . .
H41A H 0.5979 1.0112 0.5363 0.271 Uiso 0.50 1 calc PR . .
H41B H 0.4503 1.0181 0.5635 0.271 Uiso 0.50 1 calc PR . .
O42 O 0.589(2) 0.987(2) 0.6330(12) 0.241(8) Uiso 0.50 1 d P . .
H42 H 0.6464 1.0446 0.6345 0.362 Uiso 0.50 1 calc PR . .

loop_
_atom_site_aniso_label
_atom_site_aniso_U_11
_atom_site_aniso_U_22
_atom_site_aniso_U_33
_atom_site_aniso_U_23
_atom_site_aniso_U_13
_atom_site_aniso_U_12
S1 0.0735(8) 0.0973(9) 0.0600(6) -0.0152(7) 0.0094(5) 0.0038(7)
O2 0.114(3) 0.107(3) 0.0601(18) 0.0061(19) 0.0153(18) 0.015(2)
O3 0.069(2) 0.162(4) 0.096(3) -0.051(3) -0.0034(17) -0.009(2)
O5 0.0559(17) 0.0669(18) 0.0780(19) -0.0077(15) 0.0041(14) 0.0004(14)
C1 0.049(2) 0.073(3) 0.072(3) -0.004(2) 0.0077(19) -0.001(2)
O1 0.084(2) 0.079(2) 0.0591(17) -0.0016(16) 0.0002(15) 0.0122(17)
C7 0.116(4) 0.113(5) 0.082(4) -0.022(3) -0.022(3) 0.024(4)
C2 0.052(2) 0.074(3) 0.061(2) 0.004(2) 0.0118(18) 0.004(2)
C3 0.062(2) 0.066(2) 0.054(2) -0.001(2) 0.0159(18) -0.002(2)
C4 0.058(2) 0.080(3) 0.057(2) -0.004(2) 0.0121(19) -0.002(2)
O4 0.0615(18) 0.121(3) 0.101(3) -0.039(2) 0.0288(18) -0.0184(19)
C5 0.062(3) 0.060(2) 0.057(2) 0.001(2) 0.0141(19) 0.002(2)
C6 0.070(3) 0.085(3) 0.058(3) -0.011(2) 0.011(2) 0.013(2)
O6 0.0636(18) 0.0765(19) 0.0580(17) -0.0054(14) 0.0139(14) 0.0142(15)
C8 0.054(2) 0.078(3) 0.058(2) -0.007(2) 0.0114(17) 0.012(2)
C9 0.069(3) 0.078(3) 0.079(3) -0.020(3) -0.002(2) 0.019(3)
C10 0.099(4) 0.119(5) 0.086(4) -0.015(4) -0.014(3) 0.047(4)
C11 0.155(7) 0.173(9) 0.102(5) -0.034(5) -0.035(6) 0.083(8)
C12 0.138(8) 0.182(11) 0.162(9) -0.092(8) -0.074(7) 0.079(8)
C13 0.068(4) 0.135(7) 0.193(9) -0.054(7) -0.020(5) 0.002(4)
C14 0.074(4) 0.085(4) 0.142(5) -0.033(4) -0.003(3) -0.007(3)
C15 0.048(2) 0.077(3) 0.062(2) -0.008(3) 0.0132(17) -0.005(2)
C16 0.072(3) 0.095(4) 0.074(3) -0.007(3) 0.023(2) 0.001(3)
C17 0.093(4) 0.120(5) 0.086(4) -0.022(4) 0.033(3) -0.007(4)
C18 0.086(3) 0.132(5) 0.072(3) -0.019(4) 0.026(3) -0.025(4)
C19 0.083(3) 0.115(4) 0.073(3) 0.007(3) 0.017(3) -0.014(3)
C20 0.060(3) 0.091(3) 0.072(3) -0.003(3) 0.012(2) 0.000(2)
C21 0.065(3) 0.076(3) 0.058(2) 0.000(2) 0.012(2) 0.009(2)
C22 0.081(3) 0.078(3) 0.101(4) 0.005(3) 0.027(3) 0.011(3)
C23 0.125(5) 0.077(3) 0.116(5) -0.005(3) 0.036(4) -0.004(4)
C24 0.105(5) 0.102(5) 0.120(5) 0.007(4) 0.036(4) -0.023(4)
C25 0.078(3) 0.100(4) 0.105(4) -0.007(3) 0.027(3) -0.003(3)
C26 0.067(3) 0.085(3) 0.077(3) -0.006(3) 0.018(2) 0.008(3)
C27 0.083(3) 0.081(3) 0.053(2) -0.016(2) 0.021(2) -0.006(3)
C28 0.115(4) 0.110(5) 0.066(3) 0.000(3) 0.032(3) 0.017(4)
C29 0.127(5) 0.118(5) 0.065(3) -0.018(4) 0.022(3) 0.026(4)
C30 0.149(5) 0.090(4) 0.065(3) -0.021(3) 0.007(3) 0.014(4)
C31 0.181(7) 0.086(4) 0.092(4) -0.009(3) 0.040(4) -0.020(4)
C32 0.143(6) 0.100(5) 0.099(4) -0.028(4) 0.060(4) -0.028(4)
C33 0.230(10) 0.100(5) 0.106(5) -0.015(4) 0.006(5) 0.031(6)
N1 0.063(2) 0.080(3) 0.079(2) -0.001(2) 0.0198(17) 0.011(2)
C34 0.089(4) 0.111(5) 0.196(8) -0.011(5) 0.070(5) 0.014(4)
C35 0.080(4) 0.154(7) 0.207(8) -0.051(6) 0.047(5) 0.037(4)

loop_
_atom_type_symbol
_atom_type_description
_atom_type_scat_dispersion_real
_atom_type_scat_dispersion_imag
_atom_type_scat_source
S S 0.1246 0.1234 'International Tables Vol C Tables 4.2.6.8 and 6.1.1.4'
O O 0.0106 0.0060 'International Tables Vol C Tables 4.2.6.8 and 6.1.1.4'
C C 0.0033 0.0016 'International Tables Vol C Tables 4.2.6.8 and 6.1.1.4'
H H 0.0000 0.0000 'International Tables Vol C Tables 4.2.6.8 and 6.1.1.4'
N N 0.0061 0.0033 'International Tables Vol C Tables 4.2.6.8 and 6.1.1.4'

loop_
_geom_angle_atom_site_label_1
_geom_angle_atom_site_label_2
_geom_angle_atom_site_label_3
_geom_angle
_geom_angle_site_symmetry_1
_geom_angle_site_symmetry_3
_geom_angle_publ_flag
O2 S1 O3 117.4(3) . . ?
O2 S1 C27 108.6(2) . . ?
O3 S1 C27 106.7(3) . . ?
O2 S1 C3 108.8(2) . . ?
O3 S1 C3 106.7(2) . . ?
C27 S1 C3 108.4(2) . . ?
C1 O5 C5 111.8(3) . . ?
O1 C1 O5 113.2(3) . . ?
O1 C1 C2 107.8(4) . . ?
O5 C1 C2 112.2(3) . . ?
C1 O1 C7 114.3(4) . . ?
N1 C2 C3 110.7(4) . . ?
N1 C2 C1 115.3(3) . . ?
C3 C2 C1 108.2(3) . . ?
C2 C3 C4 112.4(4) . . ?
C2 C3 S1 110.4(3) . . ?
C4 C3 S1 108.3(3) . . ?
O4 C4 C5 105.4(3) . . ?
O4 C4 C3 111.9(4) . . ?
C5 C4 C3 110.3(3) . . ?
O5 C5 C6 107.5(4) . . ?
O5 C5 C4 111.2(3) . . ?
C6 C5 C4 111.5(3) . . ?
O6 C6 C5 108.7(4) . . ?
C6 O6 C8 117.1(3) . . ?
O6 C8 C9 109.9(4) . . ?
O6 C8 C21 110.8(3) . . ?
C9 C8 C21 114.1(4) . . ?
O6 C8 C15 104.5(4) . . ?
C9 C8 C15 110.2(3) . . ?
C21 C8 C15 106.9(4) . . ?
C10 C9 C14 117.5(5) . . ?
C10 C9 C8 122.7(5) . . ?
C14 C9 C8 119.5(5) . . ?
C9 C10 C11 121.6(8) . . ?
C12 C11 C10 119.8(9) . . ?
C13 C12 C11 120.8(9) . . ?
C12 C13 C14 120.8(9) . . ?
C9 C14 C13 119.5(8) . . ?
C20 C15 C16 118.5(4) . . ?
C20 C15 C8 121.3(4) . . ?
C16 C15 C8 120.2(4) . . ?
C17 C16 C15 121.2(6) . . ?
C18 C17 C16 120.1(6) . . ?
C17 C18 C19 120.5(5) . . ?
C20 C19 C18 119.0(6) . . ?
C15 C20 C19 120.6(5) . . ?
C22 C21 C26 117.7(5) . . ?
C22 C21 C8 121.9(4) . . ?
C26 C21 C8 120.2(4) . . ?
C21 C22 C23 121.5(5) . . ?
C24 C23 C22 118.6(6) . . ?
C25 C24 C23 120.2(6) . . ?
C26 C25 C24 121.2(6) . . ?
C25 C26 C21 120.8(5) . . ?
C28 C27 C32 118.8(5) . . ?
C28 C27 S1 120.6(4) . . ?
C32 C27 S1 120.6(4) . . ?
C27 C28 C29 120.8(6) . . ?
C28 C29 C30 121.5(5) . . ?
C31 C30 C29 118.4(6) . . ?
C31 C30 C33 120.8(7) . . ?
C29 C30 C33 120.8(6) . . ?
C30 C31 C32 120.2(6) . . ?
C27 C32 C31 120.2(5) . . ?
C34 N1 C2 119.6(5) . . ?
C36A C34 C36B 53.3(10) . . ?
C36A C34 N1 120.8(11) . . ?
C36B C34 N1 127.4(9) . . ?
C36A C34 C35 113.3(10) . . ?
C36B C34 C35 123.4(9) . . ?
N1 C34 C35 107.0(6) . . ?
C36B C36A C34 66.8(13) . . ?
C36A C36B C34 59.9(13) . . ?
O42 C41 C40 110(3) . . ?

loop_
_geom_bond_atom_site_label_1
_geom_bond_atom_site_label_2
_geom_bond_distance
_geom_bond_site_symmetry_2
_geom_bond_publ_flag
S1 O2 1.431(4) . ?
S1 O3 1.440(4) . ?
S1 C27 1.770(5) . ?
S1 C3 1.818(4) . ?
O5 C1 1.419(5) . ?
O5 C5 1.434(5) . ?
C1 O1 1.388(6) . ?
C1 C2 1.507(6) . ?
O1 C7 1.405(6) . ?
C2 N1 1.454(6) . ?
C2 C3 1.507(6) . ?
C3 C4 1.539(6) . ?
C4 O4 1.405(5) . ?
C4 C5 1.504(6) . ?
C5 C6 1.497(6) . ?
C6 O6 1.412(5) . ?
O6 C8 1.438(5) . ?
C8 C9 1.514(6) . ?
C8 C21 1.530(7) . ?
C8 C15 1.550(6) . ?
C9 C10 1.347(8) . ?
C9 C14 1.386(8) . ?
C10 C11 1.380(11) . ?
C11 C12 1.359(16) . ?
C12 C13 1.290(14) . ?
C13 C14 1.414(10) . ?
C15 C20 1.377(7) . ?
C15 C16 1.383(7) . ?
C16 C17 1.362(8) . ?
C17 C18 1.352(10) . ?
C18 C19 1.391(9) . ?
C19 C20 1.379(7) . ?
C21 C22 1.391(7) . ?
C21 C26 1.400(7) . ?
C22 C23 1.398(8) . ?
C23 C24 1.381(9) . ?
C24 C25 1.371(9) . ?
C25 C26 1.359(8) . ?
C27 C28 1.360(7) . ?
C27 C32 1.387(8) . ?
C28 C29 1.366(9) . ?
C29 C30 1.389(9) . ?
C30 C31 1.359(9) . ?
C30 C33 1.506(10) . ?
C31 C32 1.408(10) . ?
N1 C34 1.438(7) . ?
C34 C36A 1.320(19) . ?
C34 C36B 1.403(19) . ?
C34 C35 1.539(10) . ?
C36A C36B 1.22(2) . ?
C40 C41 1.55(4) . ?
C41 O42 1.25(3) . ?
